data_7057989
loop_
_publ_author_name
'Zeisel, Lukas'
'Szimhardt, Norbert'
'Wurzenberger, Maximilian H. H.'
'Klap\"otke, Thomas M.'
'Stierstorfer, J\"org'

_publ_section_title
;
 2-Methyl-substituted monotetrazoles in copper(ii) perchlorate complexes:
 manipulating coordination chemistry and derived energetic properties
;
_journal_issue 2
_journal_name_full 'New Journal of Chemistry'
_journal_page_first 609
_journal_paper_doi 10.1039/C8NJ05375H
_journal_volume 43
_journal_year 2019
_chemical_formula_moiety 'C4 H14 Cl2 Cu N10 O10'
_chemical_formula_sum 'C4 H14 Cl2 Cu N10 O10'
_chemical_formula_weight 496.69
_chemical_name_common 'diaqua di(methylaminotetrazolyl) copper(II) perchlorate'
_chemical_name_systematic
;
diaqua di(methylaminotetrazolyl) copper(II) perchlorate
;
_space_group_IT_number 14
_space_group_name_Hall '-P 2yn'
_space_group_name_H-M_alt 'P 1 21/n 1'
_symmetry_cell_setting monoclinic
_symmetry_Int_Tables_number 14
_symmetry_space_group_name_Hall '-P 2yn'
_symmetry_space_group_name_H-M 'P 1 21/n 1'
_atom_sites_solution_hydrogens mixed
_audit_block_doi 10.5517/ccdc.csd.cc20369n
_audit_creation_date
;
'Sat Dec 24 16:51:02 2016'
;
_audit_creation_method SHELXL-2013
_audit_update_record
;
2018-11-20 deposited with the CCDC.
2018-11-26 downloaded from the CCDC.
;
_cell_angle_alpha 90
_cell_angle_beta 96.021(4)
_cell_angle_gamma 90
_cell_formula_units_Z 2
_cell_length_a 7.0476(3)
_cell_length_b 7.4569(3)
_cell_length_c 15.8059(6)
_cell_measurement_reflns_used 2961
_cell_measurement_temperature 173(2)
_cell_measurement_theta_max 31.8820
_cell_measurement_theta_min 4.5880
_cell_volume 826.07(6)
_computing_cell_refinement
;
CrysAlisPro, Agilent Technologies,
Version 1.171.37.33 (release 27-03-2014 CrysAlis171 .NET)
(compiled Mar 27 2014,17:12:48)
;
_computing_data_collection
;
CrysAlisPro, Agilent Technologies,
Version 1.171.37.33 (release 27-03-2014 CrysAlis171 .NET)
(compiled Mar 27 2014,17:12:48)
;
_computing_data_reduction
;
CrysAlisPro, Agilent Technologies,
Version 1.171.37.33 (release 27-03-2014 CrysAlis171 .NET)
(compiled Mar 27 2014,17:12:48)
;
_computing_molecular_graphics 'Diamond 2'
_computing_publication_material 'WINGX Version 2013.3'
_computing_structure_refinement 'SHELXL-2013 (Sheldrick, 2013)'
_computing_structure_solution SIR-92
_diffrn_ambient_temperature 173(2)
_diffrn_detector 'CCD plate'
_diffrn_detector_area_resol_mean 15.9809
_diffrn_detector_type Sapphire3
_diffrn_measured_fraction_theta_full 0.993
_diffrn_measured_fraction_theta_max 0.994
_diffrn_measurement_details
;
#__ type_ start__ end____ width___ exp.time_
  1 omega -109.00  -37.00   0.8000   75.0000
omega____ theta____ kappa____ phi______ frames
    -      -28.6994 -179.0000   90.0000 90

#__ type_ start__ end____ width___ exp.time_
  2 omega -104.00  -72.80   0.8000   75.0000
omega____ theta____ kappa____ phi______ frames
    -      -28.6994  179.0000  -60.0000 39

#__ type_ start__ end____ width___ exp.time_
  3 omega  -88.00  -46.40   0.8000   75.0000
omega____ theta____ kappa____ phi______ frames
    -      -28.6994 -179.0000   30.0000 52

#__ type_ start__ end____ width___ exp.time_
  4 omega -101.00    3.00   0.8000   75.0000
omega____ theta____ kappa____ phi______ frames
    -      -28.6994  -77.0000   60.0000 130

#__ type_ start__ end____ width___ exp.time_
  5 omega   18.00   74.80   0.8000   75.0000
omega____ theta____ kappa____ phi______ frames
    -       29.7932  -99.0000  -60.0000 71

#__ type_ start__ end____ width___ exp.time_
  6 omega   25.00   49.80   0.8000   75.0000
omega____ theta____ kappa____ phi______ frames
    -       29.7932   57.0000  -90.0000 31

#__ type_ start__ end____ width___ exp.time_
  7 omega  -44.00   92.00   0.8000   75.0000
omega____ theta____ kappa____ phi______ frames
    -       29.7932  -19.0000 -120.0000 170

;
_diffrn_measurement_device 'four-circle diffractometer'
_diffrn_measurement_device_type 'Xcalibur, Sapphire3'
_diffrn_measurement_method '\w scans'
_diffrn_orient_matrix_UB_11 -0.0898641000
_diffrn_orient_matrix_UB_12 -0.0074059000
_diffrn_orient_matrix_UB_13 0.0161133000
_diffrn_orient_matrix_UB_21 -0.0459393000
_diffrn_orient_matrix_UB_22 0.0005483000
_diffrn_orient_matrix_UB_23 -0.0421209000
_diffrn_orient_matrix_UB_31 0.0066315000
_diffrn_orient_matrix_UB_32 -0.0948872000
_diffrn_orient_matrix_UB_33 -0.0014786000
_diffrn_radiation_monochromator graphite
_diffrn_radiation_probe x-ray
_diffrn_radiation_type MoK\a
_diffrn_radiation_wavelength 0.71073
_diffrn_reflns_av_R_equivalents 0.0229
_diffrn_reflns_av_sigmaI/netI 0.0400
_diffrn_reflns_av_unetI/netI 0.0201
_diffrn_reflns_Laue_measured_fraction_full 0.993
_diffrn_reflns_Laue_measured_fraction_max 0.994
_diffrn_reflns_limit_h_max 8
_diffrn_reflns_limit_h_min -8
_diffrn_reflns_limit_k_max 9
_diffrn_reflns_limit_k_min -9
_diffrn_reflns_limit_l_max 19
_diffrn_reflns_limit_l_min -18
_diffrn_reflns_number 6210
_diffrn_reflns_point_group_measured_fraction_full 0.993
_diffrn_reflns_point_group_measured_fraction_max 0.994
_diffrn_reflns_theta_full 25.242
_diffrn_reflns_theta_max 25.998
_diffrn_reflns_theta_min 4.289
_diffrn_source 'Enhance (Mo) X-ray Source'
_exptl_absorpt_coefficient_mu 1.722
_exptl_absorpt_correction_T_max 1.00000
_exptl_absorpt_correction_T_min 0.89755
_exptl_absorpt_correction_type multi-scan
_exptl_absorpt_process_details
;
CrysAlisPro, Agilent Technologies,
Version 1.171.37.33 (release 27-03-2014 CrysAlis171 .NET)
(compiled Mar 27 2014,17:12:48)
Empirical absorption correction using spherical harmonics,
 implemented in SCALE3 ABSPACK scaling algorithm.
;
_exptl_crystal_colour blue
_exptl_crystal_density_diffrn 1.997
_exptl_crystal_description rod
_exptl_crystal_F_000 502
_exptl_crystal_size_max 0.220
_exptl_crystal_size_mid 0.140
_exptl_crystal_size_min 0.100
_refine_diff_density_max 0.781
_refine_diff_density_min -0.537
_refine_diff_density_rms 0.085
_refine_ls_extinction_method none
_refine_ls_goodness_of_fit_ref 1.069
_refine_ls_hydrogen_treatment mixed
_refine_ls_matrix_type full
_refine_ls_number_parameters 160
_refine_ls_number_reflns 1617
_refine_ls_number_restraints 0
_refine_ls_restrained_S_all 1.069
_refine_ls_R_factor_all 0.0407
_refine_ls_R_factor_gt 0.0369
_refine_ls_shift/su_max 0.000
_refine_ls_shift/su_mean 0.000
_refine_ls_structure_factor_coef Fsqd
_refine_ls_weighting_details 'w=1/[\s^2^(Fo^2^)+(0.0558P)^2^+1.3414P] where P=(Fo^2^+2Fc^2^)/3'
_refine_ls_weighting_scheme calc
_refine_ls_wR_factor_gt 0.1001
_refine_ls_wR_factor_ref 0.1030
_reflns_Friedel_coverage 0.000
_reflns_number_gt 1480
_reflns_number_total 1617
_reflns_threshold_expression 'I > 2\s(I)'
_cod_data_source_file c8nj05375h2.cif
_cod_data_source_block lx621
_cod_depositor_comments 'Adding full bibliography for 7057985--7057989.cif.'
_cod_database_code 7057989
_shelx_space_group_comment
;
The symmetry employed for this shelxl refinement is uniquely defined
by the following loop, which should always be used as a source of
symmetry information in preference to the above space-group names.
They are only intended as comments.
;
_shelx_estimated_absorpt_t_min 0.703
_shelx_estimated_absorpt_t_max 0.847
_shelxl_version_number 2013-4

loop_
_space_group_symop_operation_xyz
'x, y, z'
'-x+1/2, y+1/2, -z+1/2'
'-x, -y, -z'
'x-1/2, -y-1/2, z-1/2'

loop_
_atom_site_label
_atom_site_type_symbol
_atom_site_fract_x
_atom_site_fract_y
_atom_site_fract_z
_atom_site_U_iso_or_equiv
_atom_site_adp_type
_atom_site_occupancy
_atom_site_site_symmetry_order
_atom_site_calc_flag
_atom_site_refinement_flags_posn
_atom_site_refinement_flags_adp
_atom_site_refinement_flags_occupancy
_atom_site_disorder_assembly
_atom_site_disorder_group
Cu01 Cu 1.0000 0.0000 0.0000 0.0257(2) Uani 1 2 d S . P . .
Cl1 Cl 0.67515(10) 0.09043(9) 0.15074(5) 0.0253(2) Uani 1 1 d . . . . .
O2A O 0.5252(6) -0.0277(6) 0.1651(5) 0.064(3) Uani 0.635(15) 1 d . . P A 1
O4A O 0.7417(13) 0.1721(8) 0.2334(4) 0.063(2) Uani 0.635(15) 1 d . . P A 1
O2B O 0.5409(12) -0.005(2) 0.0872(11) 0.106(8) Uani 0.365(15) 1 d . . P A 2
O4B O 0.628(2) 0.098(3) 0.2266(7) 0.088(8) Uani 0.365(15) 1 d . . P A 2
O3 O 0.6296(5) 0.2389(4) 0.0969(2) 0.0601(9) Uani 1 1 d . . . . .
O5 O 0.8440(4) -0.0001(3) 0.13091(15) 0.0394(6) Uani 1 1 d . . . . .
O1 O 0.8018(4) 0.1365(4) -0.06849(15) 0.0278(5) Uani 1 1 d . . . . .
N1 N 1.2687(4) 0.4962(3) 0.04935(17) 0.0285(6) Uani 1 1 d . . . . .
N5 N 1.1667(5) 0.3985(5) -0.09026(18) 0.0331(7) Uani 1 1 d . . . . .
N4 N 1.1359(4) 0.2269(4) 0.03606(15) 0.0260(6) Uani 1 1 d . . . . .
N3 N 1.1795(4) 0.2579(4) 0.11918(16) 0.0290(6) Uani 1 1 d . . . . .
N2 N 1.2561(4) 0.4154(4) 0.12398(16) 0.0283(6) Uani 1 1 d . . . . .
C1 C 1.3228(6) 0.4998(5) 0.2053(2) 0.0411(9) Uani 1 1 d . . . . .
H1A H 1.2326 0.5935 0.2182 0.062 Uiso 1 1 calc R U . . .
H1B H 1.4487 0.5533 0.2017 0.062 Uiso 1 1 calc R U . . .
H1C H 1.3318 0.4092 0.2505 0.062 Uiso 1 1 calc R U . . .
C2 C 1.1927(4) 0.3736(4) -0.00564(19) 0.0259(6) Uani 1 1 d . . . . .
H5B H 1.218(6) 0.482(6) -0.107(3) 0.032(12) Uiso 1 1 d . . . . .
H12 H 0.782(8) 0.231(8) -0.051(3) 0.068(17) Uiso 1 1 d . . . . .
H11 H 0.712(6) 0.085(6) -0.081(3) 0.031(11) Uiso 1 1 d . . . . .
H5A H 1.158(5) 0.322(5) -0.113(2) 0.017(10) Uiso 1 1 d . . . . .

loop_
_atom_site_aniso_label
_atom_site_aniso_U_11
_atom_site_aniso_U_22
_atom_site_aniso_U_33
_atom_site_aniso_U_23
_atom_site_aniso_U_13
_atom_site_aniso_U_12
Cu01 0.0216(3) 0.0368(3) 0.0183(3) 0.0022(2) 0.0006(2) 0.0098(2)
Cl1 0.0197(4) 0.0246(4) 0.0330(4) -0.0057(3) 0.0088(3) -0.0011(3)
O2A 0.021(2) 0.041(3) 0.129(8) 0.020(3) 0.010(3) -0.0107(18)
O4A 0.077(5) 0.071(4) 0.041(3) -0.034(3) 0.012(3) 0.006(3)
O2B 0.015(4) 0.179(14) 0.125(14) -0.106(11) 0.006(5) -0.015(5)
O4B 0.076(10) 0.164(17) 0.031(5) 0.038(8) 0.039(7) 0.067(12)
O3 0.0551(18) 0.066(2) 0.0626(19) 0.0291(16) 0.0238(15) 0.0250(15)
O5 0.0313(13) 0.0617(17) 0.0267(12) 0.0053(10) 0.0093(10) 0.0218(11)
O1 0.0231(12) 0.0322(13) 0.0270(12) -0.0007(10) -0.0022(9) 0.0069(10)
N1 0.0323(15) 0.0329(15) 0.0201(13) 0.0015(10) 0.0016(11) 0.0155(11)
N5 0.0452(18) 0.0345(17) 0.0197(14) 0.0004(14) 0.0043(12) 0.0093(15)
N4 0.0244(13) 0.0371(14) 0.0160(11) 0.0016(10) 0.0007(9) 0.0109(11)
N3 0.0274(13) 0.0401(15) 0.0189(12) 0.0009(11) -0.0004(10) 0.0127(12)
N2 0.0309(14) 0.0358(15) 0.0174(12) -0.0017(10) -0.0012(10) 0.0144(12)
C1 0.053(2) 0.048(2) 0.0199(16) -0.0085(14) -0.0063(16) 0.0125(17)
C2 0.0232(15) 0.0332(15) 0.0211(14) -0.0006(12) 0.0016(11) 0.0162(12)

loop_
_atom_type_symbol
_atom_type_description
_atom_type_scat_dispersion_real
_atom_type_scat_dispersion_imag
_atom_type_scat_source
C C 0.0033 0.0016 'International Tables Vol C Tables 4.2.6.8 and 6.1.1.4'
Cl Cl 0.1484 0.1585 'International Tables Vol C Tables 4.2.6.8 and 6.1.1.4'
Cu Cu 0.3201 1.2651 'International Tables Vol C Tables 4.2.6.8 and 6.1.1.4'
N N 0.0061 0.0033 'International Tables Vol C Tables 4.2.6.8 and 6.1.1.4'
O O 0.0106 0.0060 'International Tables Vol C Tables 4.2.6.8 and 6.1.1.4'
H H 0.0000 0.0000 'International Tables Vol C Tables 4.2.6.8 and 6.1.1.4'

loop_
_geom_angle_atom_site_label_1
_geom_angle_atom_site_label_2
_geom_angle_atom_site_label_3
_geom_angle
_geom_angle_site_symmetry_1
_geom_angle_site_symmetry_3
O1 Cu01 O1 180.0 . 3_755
O1 Cu01 N4 90.58(11) . .
O1 Cu01 N4 89.42(11) 3_755 .
O1 Cu01 N4 89.42(11) . 3_755
O1 Cu01 N4 90.58(11) 3_755 3_755
N4 Cu01 N4 180.0 . 3_755
O4B Cl1 O3 117.7(7) . .
O2A Cl1 O3 117.3(3) . .
O4B Cl1 O5 122.0(5) . .
O2A Cl1 O5 113.2(3) . .
O3 Cl1 O5 112.29(16) . .
O2A Cl1 O4A 106.8(4) . .
O3 Cl1 O4A 104.0(3) . .
O5 Cl1 O4A 101.2(3) . .
O4B Cl1 O2B 116.6(10) . .
O3 Cl1 O2B 83.1(8) . .
O5 Cl1 O2B 96.3(4) . .
Cu01 O1 H12 115(4) . .
Cu01 O1 H11 115(3) . .
H12 O1 H11 113(5) . .
C2 N1 N2 101.9(3) . .
C2 N5 H5B 116(3) . .
C2 N5 H5A 114(3) . .
H5B N5 H5A 121(4) . .
N3 N4 C2 106.8(3) . .
N3 N4 Cu01 118.7(2) . .
C2 N4 Cu01 134.5(2) . .
N2 N3 N4 105.4(3) . .
N3 N2 N1 115.1(3) . .
N3 N2 C1 122.4(3) . .
N1 N2 C1 122.4(3) . .
N2 C1 H1A 109.5 . .
N2 C1 H1B 109.5 . .
H1A C1 H1B 109.5 . .
N2 C1 H1C 109.5 . .
H1A C1 H1C 109.5 . .
H1B C1 H1C 109.5 . .
N1 C2 N5 123.9(3) . .
N1 C2 N4 110.7(3) . .
N5 C2 N4 125.3(3) . .

loop_
_geom_bond_atom_site_label_1
_geom_bond_atom_site_label_2
_geom_bond_distance
_geom_bond_site_symmetry_2
Cu01 O1 1.960(2) .
Cu01 O1 1.960(2) 3_755
Cu01 N4 1.997(3) .
Cu01 N4 1.997(3) 3_755
Cl1 O4B 1.278(8) .
Cl1 O2A 1.412(4) .
Cl1 O3 1.413(3) .
Cl1 O5 1.431(2) .
Cl1 O4A 1.473(5) .
Cl1 O2B 1.488(9) .
O1 H12 0.77(6) .
O1 H11 0.75(5) .
N1 C2 1.334(4) .
N1 N2 1.336(4) .
N5 C2 1.344(4) .
N5 H5B 0.78(4) .
N5 H5A 0.68(4) .
N4 N3 1.338(3) .
N4 C2 1.359(4) .
N3 N2 1.291(4) .
N2 C1 1.464(4) .
C1 H1A 0.9800 .
C1 H1B 0.9800 .
C1 H1C 0.9800 .

loop_
_geom_hbond_atom_site_label_D
_geom_hbond_atom_site_label_H
_geom_hbond_atom_site_label_A
_geom_hbond_distance_DH
_geom_hbond_distance_HA
_geom_hbond_distance_DA
_geom_hbond_angle_DHA
_geom_hbond_site_symmetry_A
C1 H1B O4A 0.98 2.47 3.374(9) 152.3 2_755
N5 H5B O3 0.78(4) 2.34(4) 3.068(6) 155(4) 3_765
O1 H12 N1 0.77(6) 2.07(6) 2.806(4) 160(5) 3_765
O1 H11 O2A 0.75(5) 2.07(5) 2.751(6) 152(4) 3_655
O1 H11 O2B 0.75(5) 1.88(5) 2.594(10) 161(4) 3_655
N5 H5A O4A 0.68(4) 2.56(4) 2.938(7) 118(3) 4_665
N5 H5A O5 0.68(4) 2.41(4) 3.039(5) 154(4) 3_755
C1 H1B O4A 0.98 2.47 3.374(9) 152.3 2_755
N5 H5B O3 0.78(4) 2.34(4) 3.068(6) 155(4) 3_765
O1 H12 N1 0.77(6) 2.07(6) 2.806(4) 160(5) 3_765
O1 H11 O2A 0.75(5) 2.07(5) 2.751(6) 152(4) 3_655
O1 H11 O2B 0.75(5) 1.88(5) 2.594(10) 161(4) 3_655
N5 H5A O4A 0.68(4) 2.56(4) 2.938(7) 118(3) 4_665
N5 H5A O5 0.68(4) 2.41(4) 3.039(5) 154(4) 3_755

loop_
_geom_torsion_atom_site_label_1
_geom_torsion_atom_site_label_2
_geom_torsion_atom_site_label_3
_geom_torsion_atom_site_label_4
_geom_torsion
C2 N4 N3 N2 0.4(3)
Cu01 N4 N3 N2 -176.77(18)
N4 N3 N2 N1 0.0(3)
N4 N3 N2 C1 179.5(3)
C2 N1 N2 N3 -0.4(3)
C2 N1 N2 C1 -179.9(3)
N2 N1 C2 N5 177.0(3)
N2 N1 C2 N4 0.6(3)
N3 N4 C2 N1 -0.7(3)
Cu01 N4 C2 N1 175.9(2)
N3 N4 C2 N5 -177.0(3)
Cu01 N4 C2 N5 -0.5(5)
